data_1569079
loop_
_publ_author_name
'Beckett, Michael A.'
'Coles, Simon J.'
'Horton, Peter N.'
'Rixon, Thomas A.'

_publ_section_title
;
 Structural (XRD) Characterization and an Analysis of H-Bonding Motifs in
 Some Tetrahydroxidohexaoxidopentaborate(1-) Salts of <i>N</i>-Substituted
 Guanidinium Cations.
;
_journal_issue 7
_journal_name_full 'Molecules (Basel, Switzerland)'
_journal_page_first 3273
_journal_paper_doi 10.3390/molecules28073273
_journal_volume 28
_journal_year 2023
_chemical_formula_moiety 'C6 H16 N3, B5 H4 O10, B H3 O3'
_chemical_formula_sum 'C6 H23 B6 N3 O13'
_chemical_formula_weight 410.13
_space_group_crystal_system monoclinic
_space_group_IT_number 14
_space_group_name_Hall '-P 2ybc'
_space_group_name_H-M_alt 'P 1 21/c 1'
_atom_sites_solution_hydrogens mixed
_atom_sites_solution_primary dual
_audit_creation_date 2019-05-24
_audit_creation_method
;
Olex2 1.2
(compiled 2018.05.29 svn.r3508 for OlexSys, GUI svn.r5506)
;
_cell_angle_alpha 90
_cell_angle_beta 98.0710(10)
_cell_angle_gamma 90
_cell_formula_units_Z 4
_cell_length_a 9.49570(10)
_cell_length_b 11.44900(10)
_cell_length_c 16.84590(10)
_cell_measurement_reflns_used 17068
_cell_measurement_temperature 100(2)
_cell_measurement_theta_max 70.0370
_cell_measurement_theta_min 4.6590
_cell_volume 1813.28(3)
_computing_cell_refinement 'CrysAlisPro 1.171.40.45a (Rigaku OD, 2019)'
_computing_data_collection 'CrysAlisPro 1.171.40.45a (Rigaku OD, 2019)'
_computing_data_reduction 'CrysAlisPro 1.171.40.45a (Rigaku OD, 2019)'
_computing_molecular_graphics 'Olex2 (Dolomanov et al., 2009)'
_computing_publication_material 'Olex2 (Dolomanov et al., 2009)'
_computing_structure_refinement 'ShelXL (Sheldrick, 2015)'
_computing_structure_solution 'ShelXT (Sheldrick, 2015)'
_diffrn_ambient_environment N~2~
_diffrn_ambient_temperature 100(2)
_diffrn_detector 'hybrid pixel detector'
_diffrn_detector_area_resol_mean 10
_diffrn_detector_dtime 0.000
_diffrn_detector_type 'Rigaku, HyPix 6000'
_diffrn_measured_fraction_theta_full 0.987
_diffrn_measured_fraction_theta_max 0.986
_diffrn_measurement_details
;
List of Runs (angles in degrees, time in seconds):

  # Type    Start    End  Width  t~exp~   \w     \q     \k     \f   Frames
--------------------------------------------------------------------------
  1  \w    -84.00  94.00   0.50    0.50    --    5.00  20.00-120.00  356
  2  \w   -141.00  37.00   0.50    0.50    --  -52.10  20.00 -90.00  356
  3  \w   -179.00  -1.00   0.50    0.50    --  -90.00  49.00  90.00  356
  4  \w   -179.00  -1.00   0.50    0.50    --  -90.00  59.00-155.32  356
  5  \w   -179.00  -1.00   0.50    0.50    --  -90.00  59.00-155.32  356
  6  \w   -179.00 -27.00   0.50    0.50    --  -90.00  57.00 -39.41  304
  7  \w   -140.00-114.00   0.50    0.50    --  -90.00  20.00 -90.00   52
  8  \w    -53.00 -12.00   0.50    0.50    --  -90.00  20.00 -90.00   82
  9  \w   -177.00  -3.00   0.50    0.50    --  -90.00  59.00-104.30  348
 10  \w   -176.00-130.00   0.50    0.50    --  -90.00  58.00   0.97   92
 11  \w   -125.00  -1.00   0.50    0.50    --  -90.00  59.00  34.06  248
;
_diffrn_measurement_device 'four-circle diffractometer'
_diffrn_measurement_device_details 'Rigaku, AFC11 quarter \c goniometer'
_diffrn_measurement_device_type
'Rigaku 007HF equipped with Varimax confocal mirrors and an AFC11 goniometer and HyPix 6000 detector'
_diffrn_measurement_method 'profile data from \w-scans'
_diffrn_measurement_specimen_support 'MiTeGen loops'
_diffrn_orient_matrix_type 'CrysAlisPro convention (1999,Acta A55,543-557)'
_diffrn_orient_matrix_UB_11 0.0113831000
_diffrn_orient_matrix_UB_12 -0.1337297000
_diffrn_orient_matrix_UB_13 -0.0070899000
_diffrn_orient_matrix_UB_21 -0.0410891000
_diffrn_orient_matrix_UB_22 -0.0138022000
_diffrn_orient_matrix_UB_23 0.0847697000
_diffrn_orient_matrix_UB_31 -0.1582107000
_diffrn_orient_matrix_UB_32 -0.0060691000
_diffrn_orient_matrix_UB_33 -0.0359689000
_diffrn_radiation_collimation 'Varimax focusing mirrors'
_diffrn_radiation_monochromator mirror
_diffrn_radiation_probe x-ray
_diffrn_radiation_type CuK\a
_diffrn_radiation_wavelength 1.54178
_diffrn_radiation_wavelength_determination fundamental
_diffrn_reflns_av_R_equivalents 0.0196
_diffrn_reflns_av_unetI/netI 0.0108
_diffrn_reflns_Laue_measured_fraction_full 0.987
_diffrn_reflns_Laue_measured_fraction_max 0.986
_diffrn_reflns_limit_h_max 11
_diffrn_reflns_limit_h_min -11
_diffrn_reflns_limit_k_max 13
_diffrn_reflns_limit_k_min -13
_diffrn_reflns_limit_l_max 20
_diffrn_reflns_limit_l_min -19
_diffrn_reflns_number 20493
_diffrn_reflns_point_group_measured_fraction_full 0.987
_diffrn_reflns_point_group_measured_fraction_max 0.986
_diffrn_reflns_theta_full 67.679
_diffrn_reflns_theta_max 68.239
_diffrn_reflns_theta_min 4.685
_diffrn_source 'Rotating anode'
_diffrn_source_current 30.0
_diffrn_source_power 1.2
_diffrn_source_target Cu
_diffrn_source_type 'Rigaku 007 HF'
_diffrn_source_voltage 40.0
_exptl_absorpt_coefficient_mu 1.164
_exptl_absorpt_correction_T_max 1.00000
_exptl_absorpt_correction_T_min 0.80386
_exptl_absorpt_correction_type multi-scan
_exptl_absorpt_process_details
;
CrysAlisPro 1.171.40.45a (Rigaku Oxford Diffraction, 2019)
Empirical absorption correction using spherical harmonics,
 implemented in SCALE3 ABSPACK scaling algorithm.
;
_exptl_crystal_colour colourless
_exptl_crystal_colour_primary colourless
_exptl_crystal_density_diffrn 1.502
_exptl_crystal_description block
_exptl_crystal_F_000 856
_exptl_crystal_recrystallization_method 'The material was crystallised'
_exptl_crystal_size_max 0.22
_exptl_crystal_size_mid 0.18
_exptl_crystal_size_min 0.08
_refine_diff_density_max 0.308
_refine_diff_density_min -0.168
_refine_diff_density_rms 0.032
_refine_ls_extinction_method none
_refine_ls_goodness_of_fit_ref 1.004
_refine_ls_hydrogen_treatment mixed
_refine_ls_matrix_type full
_refine_ls_number_parameters 290
_refine_ls_number_reflns 3281
_refine_ls_number_restraints 0
_refine_ls_restrained_S_all 1.004
_refine_ls_R_factor_all 0.0268
_refine_ls_R_factor_gt 0.0263
_refine_ls_shift/su_max 0.001
_refine_ls_shift/su_mean 0.000
_refine_ls_structure_factor_coef Fsqd
_refine_ls_weighting_details 'w=1/[\s^2^(Fo^2^)+(0.0340P)^2^+0.7419P] where P=(Fo^2^+2Fc^2^)/3'
_refine_ls_weighting_scheme calc
_refine_ls_wR_factor_gt 0.0670
_refine_ls_wR_factor_ref 0.0674
_reflns_Friedel_coverage 0.000
_reflns_number_gt 3208
_reflns_number_total 3281
_reflns_threshold_expression 'I > 2\s(I)'
_cod_data_source_file MAB5.cif
_cod_data_source_block MAB5
_cod_database_code 1569079
_shelx_shelxl_version_number 2018/3
_chemical_oxdiff_formula 'C6 H20 N3 B5 O10'
_chemical_oxdiff_usercomment MAB/TR/Me5GuanB5
_shelx_space_group_comment
;
The symmetry employed for this shelxl refinement is uniquely defined
by the following loop, which should always be used as a source of
symmetry information in preference to the above space-group names.
They are only intended as comments.
;
_shelx_estimated_absorpt_t_max 0.913
_shelx_estimated_absorpt_t_min 0.784
_reflns_odcompleteness_completeness 98.63
_reflns_odcompleteness_iscentric 1
_reflns_odcompleteness_theta 68.13
_olex2_refinement_description
;
1. Fixed Uiso
 At 1.5 times of:
  All C(H,H,H) groups
2.a Idealised Me refined as rotating group:
 C2(H2A,H2B,H2C), C3(H3A,H3B,H3C), C4(H4A,H4B,H4C), C5(H5A,H5B,H5C), C6(H6A,
 H6B,H6C)
;
_olex2_diffrn_ambient_temperature_device 'Oxford Cryosystems'
_olex2_exptl_crystal_mounting_method 'The crystal was mounted on a MITIGEN holder in perfluoroether oil'
_olex2_submission_original_sample_id MAB/TR/Me5GuanB5
_olex2_submission_special_instructions 'No special instructions were received'
_oxdiff_exptl_absorpt_empirical_details
;
Empirical correction (ABSPACK) includes:
- Absorption correction using spherical harmonics
- Frame scaling
;
_oxdiff_exptl_absorpt_empirical_full_max 1.844
_oxdiff_exptl_absorpt_empirical_full_min 0.785

loop_
_space_group_symop_operation_xyz
'x, y, z'
'-x, y+1/2, -z+1/2'
'-x, -y, -z'
'x, -y-1/2, z-1/2'

loop_
_atom_site_label
_atom_site_type_symbol
_atom_site_fract_x
_atom_site_fract_y
_atom_site_fract_z
_atom_site_U_iso_or_equiv
_atom_site_adp_type
_atom_site_occupancy
_atom_site_site_symmetry_order
_atom_site_calc_flag
_atom_site_refinement_flags_posn
_atom_site_refinement_flags_adp
_atom_site_refinement_flags_occupancy
_atom_site_disorder_assembly
_atom_site_disorder_group
N1 N 0.51768(10) 0.50252(8) 0.13167(6) 0.0214(2) Uani 1 1 d . . . . .
H1 H 0.5865(17) 0.5261(14) 0.1701(10) 0.038(4) Uiso 1 1 d . . . . .
N2 N 0.27287(10) 0.51871(8) 0.09838(5) 0.0205(2) Uani 1 1 d . . . . .
N3 N 0.40902(9) 0.68184(8) 0.13951(5) 0.0199(2) Uani 1 1 d . . . . .
C1 C 0.40001(11) 0.56757(9) 0.12367(6) 0.0168(2) Uani 1 1 d . . . . .
C2 C 0.53700(13) 0.39732(10) 0.08554(7) 0.0269(3) Uani 1 1 d . . . . .
H2A H 0.468870 0.397506 0.036120 0.040 Uiso 1 1 calc GR . . . .
H2B H 0.521029 0.328239 0.117456 0.040 Uiso 1 1 calc GR . . . .
H2C H 0.634066 0.395534 0.072060 0.040 Uiso 1 1 calc GR . . . .
C3 C 0.24006(14) 0.39952(10) 0.12095(8) 0.0304(3) Uani 1 1 d . . . . .
H3A H 0.244576 0.347122 0.075376 0.046 Uiso 1 1 calc GR . . . .
H3B H 0.144242 0.397193 0.136218 0.046 Uiso 1 1 calc GR . . . .
H3C H 0.309356 0.374353 0.166381 0.046 Uiso 1 1 calc GR . . . .
C4 C 0.16253(12) 0.58049(11) 0.04538(7) 0.0251(3) Uani 1 1 d . . . . .
H4A H 0.079800 0.593035 0.073171 0.038 Uiso 1 1 calc GR . . . .
H4B H 0.134310 0.533804 -0.003006 0.038 Uiso 1 1 calc GR . . . .
H4C H 0.199448 0.656076 0.030390 0.038 Uiso 1 1 calc GR . . . .
C5 C 0.29573(12) 0.74493(10) 0.17199(7) 0.0241(2) Uani 1 1 d . . . . .
H5A H 0.249145 0.798880 0.131368 0.036 Uiso 1 1 calc GR . . . .
H5B H 0.336515 0.789108 0.219542 0.036 Uiso 1 1 calc GR . . . .
H5C H 0.225703 0.689042 0.186793 0.036 Uiso 1 1 calc GR . . . .
C6 C 0.54165(12) 0.74646(10) 0.13866(7) 0.0248(3) Uani 1 1 d . . . . .
H6A H 0.590001 0.755404 0.193660 0.037 Uiso 1 1 calc GR . . . .
H6B H 0.520498 0.823744 0.114928 0.037 Uiso 1 1 calc GR . . . .
H6C H 0.603320 0.703551 0.106807 0.037 Uiso 1 1 calc GR . . . .
O1 O 0.99074(7) 0.49501(6) 0.27392(4) 0.01419(16) Uani 1 1 d . . . . .
O2 O 0.86357(8) 0.60047(6) 0.16399(4) 0.01571(16) Uani 1 1 d . . . . .
O3 O 0.99822(7) 0.70545(6) 0.27121(4) 0.01423(16) Uani 1 1 d . . . . .
O4 O 0.89742(7) 0.60621(6) 0.37501(4) 0.01417(16) Uani 1 1 d . . . . .
O5 O 1.06066(7) 0.63696(6) 0.49396(4) 0.01654(16) Uani 1 1 d . . . . .
O6 O 1.15214(7) 0.59868(6) 0.37104(4) 0.01374(16) Uani 1 1 d . . . . .
O7 O 0.86888(8) 0.39698(7) 0.15958(4) 0.01966(18) Uani 1 1 d . . . . .
H7 H 0.9046(17) 0.3354(15) 0.1826(10) 0.039(4) Uiso 1 1 d . . . . .
O8 O 0.88641(8) 0.80353(6) 0.15462(4) 0.01650(16) Uani 1 1 d . . . . .
H8 H 0.9244(17) 0.8646(15) 0.1779(10) 0.037(4) Uiso 1 1 d . . . . .
O9 O 0.81076(7) 0.63954(7) 0.49624(4) 0.01650(16) Uani 1 1 d . . . . .
H9 H 0.8345(17) 0.6594(14) 0.5454(10) 0.041(4) Uiso 1 1 d . . . . .
O10 O 1.30500(8) 0.63437(7) 0.49413(4) 0.01988(17) Uani 1 1 d . . . . .
H10 H 1.3751(19) 0.6226(15) 0.4673(10) 0.045(5) Uiso 1 1 d . . . . .
B1 B 1.01124(12) 0.60095(9) 0.32350(7) 0.0130(2) Uani 1 1 d . . . . .
B2 B 0.90830(12) 0.49573(10) 0.20079(7) 0.0143(2) Uani 1 1 d . . . . .
B3 B 0.91696(12) 0.70419(10) 0.19798(7) 0.0135(2) Uani 1 1 d . . . . .
B4 B 0.92386(12) 0.62688(10) 0.45482(7) 0.0136(2) Uani 1 1 d . . . . .
B5 B 1.17456(12) 0.62203(10) 0.45130(7) 0.0148(2) Uani 1 1 d . . . . .
O11 O 0.63726(8) 0.55228(8) 0.29800(5) 0.02399(19) Uani 1 1 d . . . . .
H11 H 0.718(2) 0.5688(16) 0.3258(11) 0.049(5) Uiso 1 1 d . . . . .
O12 O 0.39313(8) 0.54173(7) 0.29745(4) 0.02108(18) Uani 1 1 d . . . . .
H12 H 0.3248(19) 0.5568(15) 0.3235(10) 0.041(4) Uiso 1 1 d . . . . .
O13 O 0.53568(8) 0.59757(7) 0.41766(4) 0.01980(17) Uani 1 1 d . . . . .
H13 H 0.620(2) 0.6085(15) 0.4412(11) 0.046(5) Uiso 1 1 d . . . . .
B11 B 0.52383(12) 0.56382(10) 0.33889(7) 0.0168(2) Uani 1 1 d . . . . .

loop_
_atom_site_aniso_label
_atom_site_aniso_U_11
_atom_site_aniso_U_22
_atom_site_aniso_U_33
_atom_site_aniso_U_23
_atom_site_aniso_U_13
_atom_site_aniso_U_12
N1 0.0183(5) 0.0236(5) 0.0208(5) -0.0035(4) -0.0028(4) 0.0011(4)
N2 0.0176(5) 0.0213(5) 0.0222(5) 0.0004(4) 0.0014(4) -0.0032(4)
N3 0.0188(5) 0.0200(5) 0.0206(4) -0.0010(4) 0.0018(3) -0.0011(4)
C1 0.0176(5) 0.0209(5) 0.0116(5) 0.0005(4) 0.0015(4) -0.0011(4)
C2 0.0240(6) 0.0267(6) 0.0293(6) -0.0064(5) 0.0017(5) 0.0035(5)
C3 0.0280(6) 0.0236(6) 0.0412(7) -0.0007(5) 0.0100(5) -0.0072(5)
C4 0.0154(5) 0.0353(6) 0.0235(6) 0.0010(5) -0.0011(4) -0.0011(5)
C5 0.0269(6) 0.0234(6) 0.0227(6) -0.0008(4) 0.0058(5) 0.0052(5)
C6 0.0214(6) 0.0229(6) 0.0286(6) -0.0017(5) -0.0015(5) -0.0055(4)
O1 0.0158(4) 0.0128(4) 0.0132(3) -0.0005(3) -0.0002(3) 0.0010(3)
O2 0.0175(4) 0.0136(4) 0.0146(3) 0.0000(3) -0.0026(3) 0.0004(3)
O3 0.0165(3) 0.0129(4) 0.0127(3) 0.0007(3) 0.0000(3) -0.0009(3)
O4 0.0116(3) 0.0181(4) 0.0125(3) -0.0003(3) 0.0006(3) -0.0002(3)
O5 0.0130(4) 0.0231(4) 0.0131(3) -0.0027(3) 0.0003(3) -0.0005(3)
O6 0.0121(3) 0.0158(4) 0.0130(3) -0.0001(3) 0.0005(3) 0.0005(3)
O7 0.0255(4) 0.0133(4) 0.0177(4) -0.0007(3) -0.0053(3) 0.0011(3)
O8 0.0208(4) 0.0131(4) 0.0143(3) 0.0007(3) -0.0021(3) -0.0018(3)
O9 0.0139(4) 0.0231(4) 0.0121(3) -0.0024(3) 0.0005(3) 0.0000(3)
O10 0.0129(4) 0.0304(4) 0.0160(4) -0.0047(3) 0.0005(3) -0.0005(3)
B1 0.0137(5) 0.0126(5) 0.0126(5) 0.0002(4) 0.0010(4) 0.0001(4)
B2 0.0126(5) 0.0160(6) 0.0143(5) 0.0001(4) 0.0017(4) 0.0002(4)
B3 0.0118(5) 0.0159(5) 0.0131(5) 0.0000(4) 0.0026(4) 0.0002(4)
B4 0.0142(5) 0.0116(5) 0.0144(5) 0.0006(4) 0.0004(4) 0.0001(4)
B5 0.0149(5) 0.0135(5) 0.0156(5) -0.0002(4) 0.0009(4) -0.0001(4)
O11 0.0132(4) 0.0417(5) 0.0167(4) -0.0046(3) 0.0007(3) -0.0023(3)
O12 0.0129(4) 0.0328(4) 0.0173(4) -0.0023(3) 0.0013(3) -0.0012(3)
O13 0.0122(4) 0.0300(4) 0.0166(4) -0.0025(3) -0.0001(3) 0.0010(3)
B11 0.0158(6) 0.0172(6) 0.0168(5) 0.0017(4) 0.0004(4) 0.0004(4)

loop_
_atom_type_symbol
_atom_type_description
_atom_type_scat_dispersion_real
_atom_type_scat_dispersion_imag
_atom_type_scat_source
C C 0.0181 0.0091 'International Tables Vol C Tables 4.2.6.8 and 6.1.1.4'
H H 0.0000 0.0000 'International Tables Vol C Tables 4.2.6.8 and 6.1.1.4'
B B 0.0090 0.0039 'International Tables Vol C Tables 4.2.6.8 and 6.1.1.4'
N N 0.0311 0.0180 'International Tables Vol C Tables 4.2.6.8 and 6.1.1.4'
O O 0.0492 0.0322 'International Tables Vol C Tables 4.2.6.8 and 6.1.1.4'

loop_
_geom_angle_atom_site_label_1
_geom_angle_atom_site_label_2
_geom_angle_atom_site_label_3
_geom_angle
_geom_angle_site_symmetry_1
_geom_angle_site_symmetry_3
_geom_angle_publ_flag
C1 N1 H1 114.9(10) . . ?
C1 N1 C2 124.98(10) . . ?
C2 N1 H1 120.0(10) . . ?
C1 N2 C3 121.38(10) . . ?
C1 N2 C4 121.84(9) . . ?
C4 N2 C3 116.76(9) . . ?
C1 N3 C5 121.88(9) . . ?
C1 N3 C6 121.65(9) . . ?
C6 N3 C5 115.65(9) . . ?
N1 C1 N2 120.13(10) . . ?
N1 C1 N3 119.83(10) . . ?
N3 C1 N2 120.02(10) . . ?
N1 C2 H2A 109.5 . . ?
N1 C2 H2B 109.5 . . ?
N1 C2 H2C 109.5 . . ?
H2A C2 H2B 109.5 . . ?
H2A C2 H2C 109.5 . . ?
H2B C2 H2C 109.5 . . ?
N2 C3 H3A 109.5 . . ?
N2 C3 H3B 109.5 . . ?
N2 C3 H3C 109.5 . . ?
H3A C3 H3B 109.5 . . ?
H3A C3 H3C 109.5 . . ?
H3B C3 H3C 109.5 . . ?
N2 C4 H4A 109.5 . . ?
N2 C4 H4B 109.5 . . ?
N2 C4 H4C 109.5 . . ?
H4A C4 H4B 109.5 . . ?
H4A C4 H4C 109.5 . . ?
H4B C4 H4C 109.5 . . ?
N3 C5 H5A 109.5 . . ?
N3 C5 H5B 109.5 . . ?
N3 C5 H5C 109.5 . . ?
H5A C5 H5B 109.5 . . ?
H5A C5 H5C 109.5 . . ?
H5B C5 H5C 109.5 . . ?
N3 C6 H6A 109.5 . . ?
N3 C6 H6B 109.5 . . ?
N3 C6 H6C 109.5 . . ?
H6A C6 H6B 109.5 . . ?
H6A C6 H6C 109.5 . . ?
H6B C6 H6C 109.5 . . ?
B2 O1 B1 121.45(8) . . ?
B3 O2 B2 119.02(8) . . ?
B3 O3 B1 121.36(8) . . ?
B4 O4 B1 122.75(8) . . ?
B4 O5 B5 119.50(8) . . ?
B5 O6 B1 122.90(8) . . ?
B2 O7 H7 113.3(11) . . ?
B3 O8 H8 113.1(11) . . ?
B4 O9 H9 113.7(11) . . ?
B5 O10 H10 114.8(11) . . ?
O1 B1 O3 109.59(8) . . ?
O1 B1 O4 108.51(8) . . ?
O4 B1 O3 108.02(8) . . ?
O6 B1 O1 109.57(8) . . ?
O6 B1 O3 109.53(8) . . ?
O6 B1 O4 111.58(8) . . ?
O1 B2 O2 120.61(9) . . ?
O7 B2 O1 122.78(9) . . ?
O7 B2 O2 116.59(9) . . ?
O3 B3 O2 120.85(9) . . ?
O3 B3 O8 121.94(9) . . ?
O8 B3 O2 117.20(9) . . ?
O4 B4 O5 121.42(9) . . ?
O4 B4 O9 118.41(9) . . ?
O9 B4 O5 120.16(9) . . ?
O6 B5 O5 120.76(9) . . ?
O10 B5 O5 115.63(9) . . ?
O10 B5 O6 123.60(10) . . ?
B11 O11 H11 114.1(12) . . ?
B11 O12 H12 113.9(11) . . ?
B11 O13 H13 116.0(12) . . ?
O11 B11 O13 123.54(10) . . ?
O12 B11 O11 116.83(10) . . ?
O12 B11 O13 119.62(10) . . ?

loop_
_geom_bond_atom_site_label_1
_geom_bond_atom_site_label_2
_geom_bond_distance
_geom_bond_site_symmetry_2
_geom_bond_publ_flag
N1 H1 0.894(17) . ?
N1 C1 1.3338(14) . ?
N1 C2 1.4589(15) . ?
N2 C1 1.3444(14) . ?
N2 C3 1.4619(15) . ?
N2 C4 1.4603(15) . ?
N3 C1 1.3355(14) . ?
N3 C5 1.4642(14) . ?
N3 C6 1.4625(14) . ?
C2 H2A 0.9800 . ?
C2 H2B 0.9800 . ?
C2 H2C 0.9800 . ?
C3 H3A 0.9800 . ?
C3 H3B 0.9800 . ?
C3 H3C 0.9800 . ?
C4 H4A 0.9800 . ?
C4 H4B 0.9800 . ?
C4 H4C 0.9800 . ?
C5 H5A 0.9800 . ?
C5 H5B 0.9800 . ?
C5 H5C 0.9800 . ?
C6 H6A 0.9800 . ?
C6 H6B 0.9800 . ?
C6 H6C 0.9800 . ?
O1 B1 1.4700(13) . ?
O1 B2 1.3638(14) . ?
O2 B2 1.3889(13) . ?
O2 B3 1.3833(13) . ?
O3 B1 1.4805(13) . ?
O3 B3 1.3602(13) . ?
O4 B1 1.4792(13) . ?
O4 B4 1.3535(13) . ?
O5 B4 1.3765(13) . ?
O5 B5 1.3906(13) . ?
O6 B1 1.4599(13) . ?
O6 B5 1.3652(13) . ?
O7 H7 0.852(18) . ?
O7 B2 1.3518(14) . ?
O8 H8 0.857(18) . ?
O8 B3 1.3608(13) . ?
O9 H9 0.858(17) . ?
O9 B4 1.3680(13) . ?
O10 H10 0.867(18) . ?
O10 B5 1.3505(14) . ?
O11 H11 0.860(19) . ?
O11 B11 1.3640(14) . ?
O12 H12 0.850(18) . ?
O12 B11 1.3595(14) . ?
O13 H13 0.847(19) . ?
O13 B11 1.3714(14) . ?

loop_
_geom_hbond_atom_site_label_D
_geom_hbond_atom_site_label_H
_geom_hbond_atom_site_label_A
_geom_hbond_distance_DH
_geom_hbond_distance_HA
_geom_hbond_distance_DA
_geom_hbond_angle_DHA
_geom_hbond_site_symmetry_A
_geom_hbond_publ_flag
N1 H1 O11 0.894(17) 2.162(16) 2.9277(12) 143.2(13) . yes
O7 H7 O3 0.852(18) 1.862(18) 2.7106(10) 173.5(15) 2_745 yes
O8 H8 O1 0.857(18) 1.831(18) 2.6873(10) 178.6(16) 2_755 yes
O9 H9 O8 0.858(17) 1.885(17) 2.7425(10) 177.7(16) 4_576 yes
O10 H10 O13 0.867(18) 1.861(19) 2.7254(11) 175.2(17) 1_655 yes
O11 H11 O4 0.860(19) 1.839(19) 2.6958(10) 173.9(17) . yes
O12 H12 O6 0.850(18) 1.982(18) 2.8276(11) 172.7(16) 1_455 yes
O13 H13 O9 0.847(19) 1.952(19) 2.7992(10) 177.8(17) . yes

loop_
_geom_torsion_atom_site_label_1
_geom_torsion_atom_site_label_2
_geom_torsion_atom_site_label_3
_geom_torsion_atom_site_label_4
_geom_torsion
_geom_torsion_site_symmetry_1
_geom_torsion_site_symmetry_2
_geom_torsion_site_symmetry_3
_geom_torsion_site_symmetry_4
_geom_torsion_publ_flag
C2 N1 C1 N2 28.01(16) . . . . ?
C2 N1 C1 N3 -150.84(11) . . . . ?
C3 N2 C1 N1 35.28(15) . . . . ?
C3 N2 C1 N3 -145.87(11) . . . . ?
C4 N2 C1 N1 -142.95(11) . . . . ?
C4 N2 C1 N3 35.90(15) . . . . ?
C5 N3 C1 N1 -147.90(10) . . . . ?
C5 N3 C1 N2 33.25(15) . . . . ?
C6 N3 C1 N1 21.33(15) . . . . ?
C6 N3 C1 N2 -157.52(10) . . . . ?
B1 O1 B2 O2 12.54(14) . . . . ?
B1 O1 B2 O7 -169.14(9) . . . . ?
B1 O3 B3 O2 -11.22(14) . . . . ?
B1 O3 B3 O8 169.78(9) . . . . ?
B1 O4 B4 O5 -4.23(15) . . . . ?
B1 O4 B4 O9 174.76(8) . . . . ?
B1 O6 B5 O5 7.12(15) . . . . ?
B1 O6 B5 O10 -171.59(9) . . . . ?
B2 O1 B1 O3 -28.44(12) . . . . ?
B2 O1 B1 O4 89.30(10) . . . . ?
B2 O1 B1 O6 -148.65(9) . . . . ?
B2 O2 B3 O3 -7.99(14) . . . . ?
B2 O2 B3 O8 171.06(9) . . . . ?
B3 O2 B2 O1 7.39(14) . . . . ?
B3 O2 B2 O7 -171.03(9) . . . . ?
B3 O3 B1 O1 27.81(12) . . . . ?
B3 O3 B1 O4 -90.23(10) . . . . ?
B3 O3 B1 O6 148.05(8) . . . . ?
B4 O4 B1 O1 131.47(9) . . . . ?
B4 O4 B1 O3 -109.79(10) . . . . ?
B4 O4 B1 O6 10.66(13) . . . . ?
B4 O5 B5 O6 0.65(15) . . . . ?
B4 O5 B5 O10 179.46(9) . . . . ?
B5 O5 B4 O4 -2.04(15) . . . . ?
B5 O5 B4 O9 178.98(9) . . . . ?
B5 O6 B1 O1 -132.26(9) . . . . ?
B5 O6 B1 O3 107.49(10) . . . . ?
B5 O6 B1 O4 -12.07(13) . . . . ?
